data_7245875
loop_
_publ_author_name
'Wang, Chih-Chieh'
'Chung, Yu-Chen'
'Liu, Chuan-Yien'
'Lee, Gene-Hsiang'
'Chien, Su-Ying'
'Chen, Bo-Hao'
'Chuang, Yu-Chun'

_publ_section_title
;
 Structural characterization and solvent vapor sorption of two
 solvent-dependent Zn(ii) supramolecular architectures based on a flexible
 tripodal thioether-based pyridyl ligand and a dicarboxylate-based ligand
;
_journal_issue 2
_journal_name_full CrystEngComm
_journal_page_first 290
_journal_page_last 298
_journal_paper_doi 10.1039/D2CE01440H
_journal_volume 25
_journal_year 2023
_chemical_formula_sum 'C70 H90 Cl4 N6 O14 S6 Zn3'
_chemical_formula_weight 1769.74
_space_group_crystal_system monoclinic
_space_group_IT_number 14
_space_group_name_Hall '-P 2yn'
_space_group_name_H-M_alt 'P 1 21/n 1'
_atom_sites_solution_hydrogens mixed
_audit_creation_method SHELXL-2018/3
_audit_update_record
;
2022-10-11 deposited with the CCDC.	2022-11-22 downloaded from the CCDC.
;
_cell_angle_alpha 90
_cell_angle_beta 94.1818(12)
_cell_angle_gamma 90
_cell_formula_units_Z 2
_cell_length_a 11.6559(5)
_cell_length_b 11.4576(4)
_cell_length_c 30.1022(11)
_cell_measurement_reflns_used 9995
_cell_measurement_temperature 150(2)
_cell_measurement_theta_max 27.43
_cell_measurement_theta_min 2.50
_cell_volume 4009.4(3)
_computing_cell_refinement 'Bruker SAINT'
_computing_data_collection 'Bruker APEX3'
_computing_data_reduction 'Bruker SAINT'
_computing_molecular_graphics 'Bruker SHELXTL'
_computing_publication_material 'Bruker SHELXTL'
_computing_structure_refinement 'SHELXL-2018/3 (Sheldrick, 2018)'
_computing_structure_solution 'SHELXt (Sheldrick 2015)'
_diffrn_ambient_temperature 150(2)
_diffrn_measured_fraction_theta_full 0.998
_diffrn_measured_fraction_theta_max 0.998
_diffrn_measurement_device_type 'Bruker D8 VENTURE'
_diffrn_measurement_method '\f and \w scans'
_diffrn_radiation_type MoK\a
_diffrn_radiation_wavelength 0.71073
_diffrn_reflns_av_R_equivalents 0.0262
_diffrn_reflns_av_unetI/netI 0.0295
_diffrn_reflns_Laue_measured_fraction_full 0.998
_diffrn_reflns_Laue_measured_fraction_max 0.998
_diffrn_reflns_limit_h_max 15
_diffrn_reflns_limit_h_min -13
_diffrn_reflns_limit_k_max 14
_diffrn_reflns_limit_k_min -12
_diffrn_reflns_limit_l_max 39
_diffrn_reflns_limit_l_min -39
_diffrn_reflns_number 23228
_diffrn_reflns_point_group_measured_fraction_full 0.998
_diffrn_reflns_point_group_measured_fraction_max 0.998
_diffrn_reflns_theta_full 25.242
_diffrn_reflns_theta_max 27.498
_diffrn_reflns_theta_min 2.496
_exptl_absorpt_coefficient_mu 1.243
_exptl_absorpt_correction_T_max 0.8748
_exptl_absorpt_correction_T_min 0.8059
_exptl_absorpt_correction_type multi-scan
_exptl_absorpt_process_details 'Bruker SADABS'
_exptl_crystal_colour colourless
_exptl_crystal_density_diffrn 1.466
_exptl_crystal_description block
_exptl_crystal_F_000 1836
_exptl_crystal_size_max 0.255
_exptl_crystal_size_mid 0.116
_exptl_crystal_size_min 0.077
_refine_diff_density_max 1.310
_refine_diff_density_min -0.952
_refine_diff_density_rms 0.120
_refine_ls_extinction_method none
_refine_ls_goodness_of_fit_ref 1.164
_refine_ls_hydrogen_treatment constr
_refine_ls_matrix_type full
_refine_ls_number_parameters 477
_refine_ls_number_reflns 9178
_refine_ls_number_restraints 36
_refine_ls_restrained_S_all 1.167
_refine_ls_R_factor_all 0.0800
_refine_ls_R_factor_gt 0.0712
_refine_ls_shift/su_max 0.002
_refine_ls_shift/su_mean 0.000
_refine_ls_structure_factor_coef Fsqd
_refine_ls_weighting_details 'w=1/[\s^2^(Fo^2^)+(0.0660P)^2^+19.8561P] where P=(Fo^2^+2Fc^2^)/3'
_refine_ls_weighting_scheme calc
_refine_ls_wR_factor_gt 0.1851
_refine_ls_wR_factor_ref 0.1907
_reflns_Friedel_coverage 0.000
_reflns_number_gt 8052
_reflns_number_total 9178
_reflns_threshold_expression 'I > 2\s(I)'
_cod_data_source_file d2ce01440h2.cif
_cod_data_source_block ic18484
_cod_depositor_comments 'Adding full bibliography for 7245875--7245876.cif.'
_cod_original_sg_symbol_H-M 'P 21/n'
_cod_database_code 7245875
_shelx_shelxl_version_number 2018/3
_shelx_space_group_comment
; 
The symmetry employed for this shelxl refinement is uniquely defined 
by the following loop, which should always be used as a source of 
symmetry information in preference to the above space-group names. 
They are only intended as comments. 
;
_shelx_estimated_absorpt_t_min 0.742
_shelx_estimated_absorpt_t_max 0.910

loop_
_space_group_symop_operation_xyz
'x, y, z'
'-x+1/2, y+1/2, -z+1/2'
'-x, -y, -z'
'x-1/2, -y-1/2, z-1/2'

loop_
_atom_site_label
_atom_site_type_symbol
_atom_site_fract_x
_atom_site_fract_y
_atom_site_fract_z
_atom_site_U_iso_or_equiv
_atom_site_adp_type
_atom_site_occupancy
_atom_site_site_symmetry_order
_atom_site_calc_flag
_atom_site_refinement_flags_posn
_atom_site_refinement_flags_adp
_atom_site_refinement_flags_occupancy
_atom_site_disorder_assembly
_atom_site_disorder_group
Zn1 Zn 1.000000 0.000000 0.000000 0.01524(16) Uani 1 2 d S . P . .
Zn2 Zn 1.03576(5) 0.29741(5) 0.60596(2) 0.03153(17) Uani 1 1 d . . . . .
Cl1 Cl 1.04062(12) 0.49049(11) 0.61244(4) 0.0371(3) Uani 1 1 d . . . . .
Cl2 Cl 1.15576(12) 0.17513(12) 0.64252(5) 0.0422(3) Uani 1 1 d . . . . .
S1 S 0.81892(14) -0.04574(12) 0.20532(4) 0.0377(3) Uani 1 1 d . . . . .
S2 S 0.49088(12) -0.15308(13) 0.34979(6) 0.0423(3) Uani 1 1 d . . . . .
S3 S 0.95821(14) 0.12326(15) 0.39923(6) 0.0506(4) Uani 1 1 d . . . . .
O1 O 1.0142(3) -0.1810(2) -0.00212(10) 0.0194(6) Uani 1 1 d . . . . .
O2 O 0.8295(3) -0.2320(3) -0.01522(14) 0.0331(8) Uani 1 1 d . . . . .
O3 O 0.7713(3) -0.4458(3) -0.01901(15) 0.0375(9) Uani 1 1 d . . . . .
H3 H 0.763178 -0.373954 -0.023705 0.056 Uiso 1 1 calc R U . . .
O4 O 1.1754(3) 0.0049(3) 0.02853(11) 0.0236(6) Uani 1 1 d . . . . .
H4 H 1.194433 0.079033 0.026017 0.035 Uiso 1 1 d R U . . .
N1 N 0.9477(3) -0.0082(3) 0.06668(12) 0.0200(7) Uani 1 1 d . . . . .
N2 N 0.1299(4) -0.2543(4) 0.38233(16) 0.0364(10) Uani 1 1 d . . . . .
N3 N 1.0349(3) 0.2561(4) 0.54010(15) 0.0296(9) Uani 1 1 d . . . . .
C1 C 0.9685(4) -0.3823(3) -0.00426(13) 0.0164(8) Uani 1 1 d . . . . .
C2 C 0.8848(4) -0.4705(4) -0.01017(15) 0.0204(8) Uani 1 1 d . . . . .
C3 C 1.0816(4) -0.4133(3) 0.00631(14) 0.0192(8) Uani 1 1 d . . . . .
H3A H 1.137910 -0.353785 0.011047 0.023 Uiso 1 1 calc R U . . .
C4 C 0.9356(4) -0.2560(3) -0.00747(14) 0.0182(8) Uani 1 1 d . . . . .
C5 C 0.7156(5) 0.0908(4) 0.26419(16) 0.0296(10) Uani 1 1 d . . . . .
C6 C 0.6127(4) 0.0439(4) 0.27639(16) 0.0280(10) Uani 1 1 d . . . . .
C7 C 0.5910(4) 0.0457(4) 0.32200(16) 0.0273(10) Uani 1 1 d . . . . .
C8 C 0.6704(4) 0.0922(4) 0.35384(16) 0.0280(10) Uani 1 1 d . . . . .
C9 C 0.7689(4) 0.1453(4) 0.34025(16) 0.0292(10) Uani 1 1 d . . . . .
C10 C 0.7951(4) 0.1408(4) 0.29536(17) 0.0306(10) Uani 1 1 d . . . . .
C11 C 0.7426(5) 0.0887(5) 0.21561(17) 0.0364(12) Uani 1 1 d . . . . .
H11A H 0.790800 0.156835 0.208985 0.044 Uiso 1 1 calc R U . . .
H11B H 0.670497 0.092601 0.196152 0.044 Uiso 1 1 calc R U . . .
C12 C 0.9735(4) -0.1004(4) 0.09335(15) 0.0256(9) Uani 1 1 d . . . . .
H12 H 1.019837 -0.160616 0.082374 0.031 Uiso 1 1 calc R U . . .
C13 C 0.9366(4) -0.1127(4) 0.13566(16) 0.0291(10) Uani 1 1 d . . . . .
H13 H 0.957429 -0.179517 0.153114 0.035 Uiso 1 1 calc R U . . .
C14 C 0.8684(4) -0.0255(4) 0.15235(15) 0.0260(9) Uani 1 1 d . . . . .
C15 C 0.8446(4) 0.0727(4) 0.12590(15) 0.0257(9) Uani 1 1 d . . . . .
H15 H 0.801013 0.135553 0.136480 0.031 Uiso 1 1 calc R U . . .
C16 C 0.8856(4) 0.0768(4) 0.08410(15) 0.0240(9) Uani 1 1 d . . . . .
H16 H 0.868724 0.144274 0.066463 0.029 Uiso 1 1 calc R U . . .
C17 C 0.5244(5) -0.0057(5) 0.2427(2) 0.0424(13) Uani 1 1 d . . . . .
H17A H 0.471293 0.056175 0.231989 0.064 Uiso 1 1 calc R U . . .
H17B H 0.481290 -0.067628 0.256580 0.064 Uiso 1 1 calc R U . . .
H17C H 0.562919 -0.038026 0.217586 0.064 Uiso 1 1 calc R U . . .
C18 C 0.4775(5) 0.0018(5) 0.33625(19) 0.0352(11) Uani 1 1 d . . . . .
H18A H 0.416757 0.013296 0.311894 0.042 Uiso 1 1 calc R U . . .
H18B H 0.455641 0.045895 0.362619 0.042 Uiso 1 1 calc R U . . .
C19 C 0.1575(5) -0.1423(5) 0.3767(2) 0.0460(15) Uani 1 1 d . . . . .
H19 H 0.099150 -0.085165 0.379162 0.055 Uiso 1 1 calc R U . . .
C20 C 0.2659(5) -0.1047(5) 0.3676(2) 0.0472(15) Uani 1 1 d . . . . .
H20 H 0.281663 -0.023934 0.364419 0.057 Uiso 1 1 calc R U . . .
C21 C 0.3511(5) -0.1872(5) 0.36310(19) 0.0365(12) Uani 1 1 d . . . . .
C22 C 0.3252(5) -0.3030(5) 0.3708(2) 0.0412(13) Uani 1 1 d . . . . .
H22 H 0.382989 -0.361314 0.369986 0.049 Uiso 1 1 calc R U . . .
C23 C 0.2144(5) -0.3330(5) 0.3798(2) 0.0402(13) Uani 1 1 d . . . . .
H23 H 0.197310 -0.412975 0.384464 0.048 Uiso 1 1 calc R U . . .
C24 C 0.6497(6) 0.0850(6) 0.40275(17) 0.0421(13) Uani 1 1 d . . . . .
H24A H 0.723583 0.079740 0.420352 0.063 Uiso 1 1 calc R U . . .
H24B H 0.603429 0.015663 0.408101 0.063 Uiso 1 1 calc R U . . .
H24C H 0.608508 0.154979 0.411506 0.063 Uiso 1 1 calc R U . . .
C25 C 0.9055(6) 0.1895(6) 0.2802(3) 0.0583(19) Uani 1 1 d . . . . .
H25A H 0.941342 0.131719 0.261627 0.088 Uiso 1 1 calc R U . . .
H25B H 0.957827 0.207626 0.306264 0.088 Uiso 1 1 calc R U . . .
H25C H 0.889163 0.260767 0.262923 0.088 Uiso 1 1 calc R U . . .
C26 C 0.8440(5) 0.2148(5) 0.3735(2) 0.0378(12) Uani 1 1 d . . . . .
H26A H 0.796688 0.246186 0.396745 0.045 Uiso 1 1 calc R U . . .
H26B H 0.878184 0.281547 0.358254 0.045 Uiso 1 1 calc R U . . .
C27 C 1.0868(4) 0.1608(5) 0.5238(2) 0.0352(11) Uani 1 1 d . . . . .
H27 H 1.138963 0.117518 0.543166 0.042 Uiso 1 1 calc R U . . .
C28 C 1.0670(5) 0.1247(5) 0.4809(2) 0.0381(12) Uani 1 1 d . . . . .
H28 H 1.107152 0.058969 0.470598 0.046 Uiso 1 1 calc R U . . .
C29 C 0.9887(4) 0.1832(5) 0.45191(19) 0.0330(11) Uani 1 1 d . . . . .
C30 C 0.9394(5) 0.2844(4) 0.46773(18) 0.0328(11) Uani 1 1 d . . . . .
H30 H 0.888757 0.330220 0.448738 0.039 Uiso 1 1 calc R U . . .
C31 C 0.9653(4) 0.3168(4) 0.51129(18) 0.0314(10) Uani 1 1 d . . . . .
H31 H 0.931784 0.386473 0.521550 0.038 Uiso 1 1 calc R U . . .
C32 C 1.2684(4) -0.0668(5) 0.0180(2) 0.0408(14) Uani 1 1 d . . . . .
H32A H 1.241653 -0.147382 0.013901 0.061 Uiso 1 1 calc R U . . .
H32B H 1.328869 -0.063688 0.042386 0.061 Uiso 1 1 calc R U . . .
H32C H 1.299160 -0.038830 -0.009494 0.061 Uiso 1 1 calc R U . . .
O5 O 0.2020(8) 0.0785(8) 0.2802(3) 0.112(3) Uani 1 1 d . U . . .
H5 H 0.187638 0.006918 0.282212 0.168 Uiso 1 1 calc R U . . .
C33 C 0.1859(15) 0.1141(15) 0.2340(5) 0.152(6) Uani 1 1 d . U . . .
H33A H 0.171316 0.198301 0.232488 0.228 Uiso 1 1 calc R U . . .
H33B H 0.120084 0.072256 0.219498 0.228 Uiso 1 1 calc R U . . .
H33C H 0.255271 0.095899 0.218857 0.228 Uiso 1 1 calc R U . . .
O6 O 0.0243(13) -0.0805(12) 0.2903(5) 0.192(5) Uani 1 1 d . U . . .
H6 H -0.035708 -0.091153 0.303650 0.289 Uiso 1 1 calc R U . . .
C34 C 0.0546(12) -0.1895(12) 0.2676(4) 0.117(4) Uani 1 1 d . U . . .
H34A H 0.119636 -0.174891 0.249517 0.176 Uiso 1 1 calc R U . . .
H34B H -0.011629 -0.216411 0.248441 0.176 Uiso 1 1 calc R U . . .
H34C H 0.075974 -0.249507 0.289942 0.176 Uiso 1 1 calc R U . . .
O7 O 0.3018(10) 0.2345(11) 0.3368(4) 0.160(4) Uani 1 1 d . U . . .
H7 H 0.287319 0.235543 0.309068 0.240 Uiso 1 1 calc R U . . .
C35 C 0.2238(12) 0.3102(13) 0.3573(5) 0.126(5) Uani 1 1 d . U . . .
H35A H 0.258314 0.335534 0.386404 0.189 Uiso 1 1 calc R U . . .
H35B H 0.151921 0.268469 0.361341 0.189 Uiso 1 1 calc R U . . .
H35C H 0.207758 0.378576 0.338321 0.189 Uiso 1 1 calc R U . . .

loop_
_atom_site_aniso_label
_atom_site_aniso_U_11
_atom_site_aniso_U_22
_atom_site_aniso_U_33
_atom_site_aniso_U_23
_atom_site_aniso_U_13
_atom_site_aniso_U_12
Zn1 0.0189(3) 0.0085(3) 0.0190(3) -0.0013(2) 0.0063(2) -0.0012(2)
Zn2 0.0302(3) 0.0285(3) 0.0355(3) 0.0058(2) 0.0002(2) -0.0039(2)
Cl1 0.0444(7) 0.0270(6) 0.0387(7) 0.0048(5) -0.0056(5) -0.0033(5)
Cl2 0.0429(7) 0.0285(6) 0.0530(8) 0.0089(6) -0.0106(6) -0.0007(5)
S1 0.0590(9) 0.0328(7) 0.0238(6) 0.0033(5) 0.0192(6) 0.0064(6)
S2 0.0325(7) 0.0336(7) 0.0628(9) 0.0113(7) 0.0176(6) 0.0014(6)
S3 0.0459(8) 0.0450(9) 0.0587(10) -0.0295(7) -0.0107(7) 0.0159(7)
O1 0.0239(15) 0.0093(13) 0.0257(15) -0.0018(11) 0.0069(12) -0.0017(11)
O2 0.0224(16) 0.0115(14) 0.065(2) 0.0012(15) 0.0001(16) -0.0001(12)
O3 0.0217(16) 0.0118(15) 0.077(3) -0.0003(17) -0.0076(17) -0.0019(13)
O4 0.0203(15) 0.0124(14) 0.0381(18) -0.0005(13) 0.0014(13) 0.0006(11)
N1 0.0225(17) 0.0183(17) 0.0197(17) -0.0008(14) 0.0047(14) -0.0014(14)
N2 0.031(2) 0.034(2) 0.045(3) 0.008(2) 0.0065(19) -0.0006(19)
N3 0.0223(19) 0.028(2) 0.039(2) 0.0007(18) 0.0043(16) -0.0019(16)
C1 0.023(2) 0.0081(16) 0.0181(18) 0.0006(14) 0.0058(15) -0.0017(15)
C2 0.022(2) 0.0127(18) 0.027(2) -0.0023(16) 0.0018(16) -0.0023(16)
C3 0.024(2) 0.0102(17) 0.024(2) -0.0013(15) 0.0038(16) -0.0068(15)
C4 0.026(2) 0.0096(17) 0.0201(19) -0.0003(15) 0.0065(16) -0.0009(15)
C5 0.043(3) 0.026(2) 0.022(2) 0.0004(18) 0.014(2) 0.002(2)
C6 0.034(3) 0.024(2) 0.026(2) -0.0024(18) 0.0046(19) 0.0001(19)
C7 0.031(2) 0.025(2) 0.026(2) 0.0038(18) 0.0088(18) 0.0017(19)
C8 0.039(3) 0.023(2) 0.024(2) -0.0027(18) 0.0074(19) 0.007(2)
C9 0.038(3) 0.019(2) 0.030(2) -0.0082(18) -0.001(2) 0.0022(19)
C10 0.033(3) 0.024(2) 0.036(3) -0.001(2) 0.012(2) -0.005(2)
C11 0.056(3) 0.030(3) 0.027(2) 0.000(2) 0.021(2) 0.004(2)
C12 0.032(2) 0.020(2) 0.026(2) -0.0011(17) 0.0069(18) 0.0034(18)
C13 0.038(3) 0.025(2) 0.024(2) 0.0039(18) 0.0062(19) 0.006(2)
C14 0.033(2) 0.025(2) 0.021(2) -0.0008(17) 0.0075(18) -0.0041(19)
C15 0.031(2) 0.024(2) 0.023(2) -0.0020(18) 0.0091(18) 0.0038(18)
C16 0.028(2) 0.022(2) 0.023(2) 0.0006(17) 0.0089(17) 0.0017(18)
C17 0.048(3) 0.040(3) 0.039(3) -0.006(2) -0.003(2) 0.003(3)
C18 0.037(3) 0.029(3) 0.042(3) 0.005(2) 0.015(2) 0.000(2)
C19 0.038(3) 0.032(3) 0.070(4) 0.007(3) 0.020(3) 0.003(2)
C20 0.039(3) 0.031(3) 0.074(4) 0.007(3) 0.021(3) -0.001(2)
C21 0.032(3) 0.037(3) 0.042(3) 0.009(2) 0.008(2) -0.005(2)
C22 0.032(3) 0.034(3) 0.058(4) 0.010(3) 0.007(2) 0.003(2)
C23 0.038(3) 0.032(3) 0.051(3) 0.014(2) 0.008(2) -0.002(2)
C24 0.057(4) 0.047(3) 0.023(2) 0.001(2) 0.011(2) 0.007(3)
C25 0.050(4) 0.056(4) 0.073(5) -0.016(4) 0.031(3) -0.026(3)
C26 0.039(3) 0.025(3) 0.047(3) -0.018(2) -0.007(2) 0.002(2)
C27 0.024(2) 0.027(2) 0.054(3) 0.005(2) -0.001(2) 0.003(2)
C28 0.028(2) 0.027(3) 0.059(4) -0.008(2) 0.001(2) 0.006(2)
C29 0.023(2) 0.029(3) 0.047(3) -0.007(2) -0.001(2) 0.0005(19)
C30 0.033(3) 0.025(2) 0.040(3) -0.003(2) -0.003(2) 0.005(2)
C31 0.033(3) 0.023(2) 0.038(3) -0.004(2) 0.003(2) 0.006(2)
C32 0.022(2) 0.026(3) 0.074(4) -0.013(3) -0.001(2) 0.003(2)
O5 0.112(4) 0.113(4) 0.110(4) 0.006(3) 0.000(3) 0.004(3)
C33 0.151(7) 0.158(7) 0.146(7) 0.004(4) 0.013(4) 0.003(4)
O6 0.194(6) 0.192(6) 0.191(6) 0.001(4) 0.013(4) 0.000(4)
C34 0.123(5) 0.114(5) 0.114(5) -0.006(4) -0.001(4) 0.007(4)
O7 0.155(5) 0.155(5) 0.170(5) -0.018(4) 0.019(4) 0.005(4)
C35 0.121(5) 0.126(6) 0.133(6) -0.012(4) 0.015(4) 0.005(4)

loop_
_atom_type_symbol
_atom_type_description
_atom_type_scat_dispersion_real
_atom_type_scat_dispersion_imag
_atom_type_scat_source
C C 0.0033 0.0016 'International Tables Vol C Tables 4.2.6.8 and 6.1.1.4'
H H 0.0000 0.0000 'International Tables Vol C Tables 4.2.6.8 and 6.1.1.4'
N N 0.0061 0.0033 'International Tables Vol C Tables 4.2.6.8 and 6.1.1.4'
O O 0.0106 0.0060 'International Tables Vol C Tables 4.2.6.8 and 6.1.1.4'
S S 0.1246 0.1234 'International Tables Vol C Tables 4.2.6.8 and 6.1.1.4'
Cl Cl 0.1484 0.1585 'International Tables Vol C Tables 4.2.6.8 and 6.1.1.4'
Zn Zn 0.2839 1.4301 'International Tables Vol C Tables 4.2.6.8 and 6.1.1.4'

loop_
_geom_angle_atom_site_label_1
_geom_angle_atom_site_label_2
_geom_angle_atom_site_label_3
_geom_angle
_geom_angle_site_symmetry_1
_geom_angle_site_symmetry_3
_geom_angle_publ_flag
O1 Zn1 O1 180.0 . 3_755 ?
O1 Zn1 N1 89.22(13) . 3_755 ?
O1 Zn1 N1 90.78(13) 3_755 3_755 ?
O1 Zn1 N1 90.78(13) . . ?
O1 Zn1 N1 89.22(13) 3_755 . ?
N1 Zn1 N1 180.0 3_755 . ?
O1 Zn1 O4 87.87(12) . . ?
O1 Zn1 O4 92.13(12) 3_755 . ?
N1 Zn1 O4 92.61(13) 3_755 . ?
N1 Zn1 O4 87.39(13) . . ?
O1 Zn1 O4 92.13(12) . 3_755 ?
O1 Zn1 O4 87.87(12) 3_755 3_755 ?
N1 Zn1 O4 87.39(13) 3_755 3_755 ?
N1 Zn1 O4 92.61(13) . 3_755 ?
O4 Zn1 O4 180.0 . 3_755 ?
N3 Zn2 N2 100.00(18) . 3_656 ?
N3 Zn2 Cl2 107.13(13) . . ?
N2 Zn2 Cl2 109.32(14) 3_656 . ?
N3 Zn2 Cl1 108.37(13) . . ?
N2 Zn2 Cl1 104.10(14) 3_656 . ?
Cl2 Zn2 Cl1 125.11(6) . . ?
C14 S1 C11 103.9(2) . . ?
C21 S2 C18 101.7(3) . . ?
C29 S3 C26 104.8(2) . . ?
C4 O1 Zn1 128.7(3) . . ?
C32 O4 Zn1 128.0(3) . . ?
C16 N1 C12 116.1(4) . . ?
C16 N1 Zn1 122.2(3) . . ?
C12 N1 Zn1 121.7(3) . . ?
C19 N2 C23 117.0(5) . . ?
C19 N2 Zn2 119.5(4) . 3_656 ?
C23 N2 Zn2 123.5(4) . 3_656 ?
C31 N3 C27 116.7(5) . . ?
C31 N3 Zn2 118.0(3) . . ?
C27 N3 Zn2 124.6(4) . . ?
C3 C1 C2 119.1(4) . . ?
C3 C1 C4 119.9(4) . . ?
C2 C1 C4 120.9(4) . . ?
O3 C2 C3 118.6(4) . 3_745 ?
O3 C2 C1 122.1(4) . . ?
C3 C2 C1 119.3(4) 3_745 . ?
C1 C3 C2 121.6(4) . 3_745 ?
O1 C4 O2 124.4(4) . . ?
O1 C4 C1 118.1(4) . . ?
O2 C4 C1 117.5(4) . . ?
C6 C5 C10 121.8(4) . . ?
C6 C5 C11 119.5(5) . . ?
C10 C5 C11 118.7(5) . . ?
C5 C6 C7 118.0(5) . . ?
C5 C6 C17 122.0(5) . . ?
C7 C6 C17 119.9(5) . . ?
C8 C7 C6 121.3(4) . . ?
C8 C7 C18 119.1(4) . . ?
C6 C7 C18 119.6(5) . . ?
C9 C8 C7 119.2(4) . . ?
C9 C8 C24 120.4(5) . . ?
C7 C8 C24 120.4(5) . . ?
C8 C9 C10 120.6(4) . . ?
C8 C9 C26 119.3(5) . . ?
C10 C9 C26 120.0(5) . . ?
C5 C10 C9 118.8(4) . . ?
C5 C10 C25 119.4(5) . . ?
C9 C10 C25 121.9(5) . . ?
C5 C11 S1 108.4(4) . . ?
N1 C12 C13 123.9(4) . . ?
C12 C13 C14 118.9(4) . . ?
C13 C14 C15 117.9(4) . . ?
C13 C14 S1 117.9(4) . . ?
C15 C14 S1 124.2(4) . . ?
C16 C15 C14 118.8(4) . . ?
N1 C16 C15 124.3(4) . . ?
C7 C18 S2 109.0(4) . . ?
N2 C19 C20 123.8(5) . . ?
C19 C20 C21 118.7(5) . . ?
C20 C21 C22 118.1(5) . . ?
C20 C21 S2 123.8(4) . . ?
C22 C21 S2 118.1(4) . . ?
C23 C22 C21 119.3(5) . . ?
N2 C23 C22 123.0(5) . . ?
C9 C26 S3 110.4(3) . . ?
N3 C27 C28 122.6(5) . . ?
C27 C28 C29 120.5(5) . . ?
C28 C29 C30 117.2(5) . . ?
C28 C29 S3 117.5(4) . . ?
C30 C29 S3 125.3(4) . . ?
C31 C30 C29 118.9(5) . . ?
N3 C31 C30 123.9(5) . . ?

loop_
_geom_bond_atom_site_label_1
_geom_bond_atom_site_label_2
_geom_bond_distance
_geom_bond_site_symmetry_2
_geom_bond_publ_flag
Zn1 O1 2.082(3) . ?
Zn1 O1 2.082(3) 3_755 ?
Zn1 N1 2.142(3) 3_755 ?
Zn1 N1 2.142(3) . ?
Zn1 O4 2.159(3) . ?
Zn1 O4 2.159(3) 3_755 ?
Zn2 N3 2.038(4) . ?
Zn2 N2 2.048(4) 3_656 ?
Zn2 Cl2 2.2149(14) . ?
Zn2 Cl1 2.2211(14) . ?
S1 C14 1.750(5) . ?
S1 C11 1.817(5) . ?
S2 C21 1.750(5) . ?
S2 C18 1.825(5) . ?
S3 C29 1.741(6) . ?
S3 C26 1.823(6) . ?
O1 C4 1.258(5) . ?
O2 C4 1.272(5) . ?
O3 C2 1.360(5) . ?
O4 C32 1.414(6) . ?
N1 C16 1.343(6) . ?
N1 C12 1.347(6) . ?
N2 C19 1.337(7) . ?
N2 C23 1.342(7) . ?
N3 C31 1.339(7) . ?
N3 C27 1.357(7) . ?
C1 C3 1.380(6) . ?
C1 C2 1.407(6) . ?
C1 C4 1.499(5) . ?
C2 C3 1.390(6) 3_745 ?
C5 C6 1.388(7) . ?
C5 C10 1.393(7) . ?
C5 C11 1.518(6) . ?
C6 C7 1.414(6) . ?
C6 C17 1.503(7) . ?
C7 C8 1.389(7) . ?
C7 C18 1.507(7) . ?
C8 C9 1.387(7) . ?
C8 C24 1.512(7) . ?
C9 C10 1.408(7) . ?
C9 C26 1.508(7) . ?
C10 C25 1.503(7) . ?
C12 C13 1.381(6) . ?
C13 C14 1.393(7) . ?
C14 C15 1.394(7) . ?
C15 C16 1.378(6) . ?
C19 C20 1.382(8) . ?
C20 C21 1.384(8) . ?
C21 C22 1.385(8) . ?
C22 C23 1.382(8) . ?
C27 C28 1.361(8) . ?
C28 C29 1.388(8) . ?
C29 C30 1.393(7) . ?
C30 C31 1.375(7) . ?
O5 C33 1.446(16) . ?
O6 C34 1.479(16) . ?
O7 C35 1.429(15) . ?
